data_4349780
loop_
_publ_author_name
'Guo, Fengjiao'
'Hu, Cong'
'Wang, Ying'
'Han, Jian'
'Yang, Zhihua'
'Pan, Shilie'

_publ_section_title
;
 Insights of BO3--PO4 replacement for the design and synthesis of a new
 borate--phosphate with unique 1\\infty [Zn4BO11] chains and two new
 phosphates
;
_journal_issue 2
_journal_name_full 'Inorganic Chemistry Frontiers'
_journal_page_first 327
_journal_paper_doi 10.1039/C7QI00548B
_journal_volume 5
_journal_year 2018
_chemical_formula_sum 'Cs O12 P3 Zn4'
_chemical_formula_weight 679.30
_space_group_IT_number 61
_space_group_name_Hall '-P 2ac 2ab'
_space_group_name_H-M_alt 'P b c a'
_symmetry_cell_setting orthorhombic
_symmetry_space_group_name_H-M 'P b c a'
_atom_sites_solution_primary direct
_atom_sites_solution_secondary difmap
_audit_creation_method SHELXL-97
_audit_update_record
;
2017-09-06 deposited with the CCDC.
2017-11-22 downloaded from the CCDC.
;
_cell_angle_alpha 90.00
_cell_angle_beta 90.00
_cell_angle_gamma 90.00
_cell_formula_units_Z 8
_cell_length_a 14.488(16)
_cell_length_b 10.021(11)
_cell_length_c 16.448(18)
_cell_measurement_reflns_used 1262
_cell_measurement_temperature 296(2)
_cell_measurement_theta_max 25.39
_cell_measurement_theta_min 3.75
_cell_volume 2388(5)
_computing_cell_refinement 'Bruker SMART'
_computing_data_collection 'Bruker SMART'
_computing_data_reduction 'Bruker SAINT'
_computing_molecular_graphics 'Bruker SHELXTL'
_computing_publication_material 'Bruker SHELXTL'
_computing_structure_refinement 'SHELXL-97 (Sheldrick, 1997)'
_computing_structure_solution 'SHELXS-97 (Sheldrick, 1990)'
_diffrn_ambient_temperature 296(2)
_diffrn_measured_fraction_theta_full 0.993
_diffrn_measured_fraction_theta_max 0.993
_diffrn_measurement_device_type 'CCD area detector'
_diffrn_measurement_method 'phi and omega scans'
_diffrn_radiation_monochromator graphite
_diffrn_radiation_source 'fine-focus sealed tube'
_diffrn_radiation_type MoK\a
_diffrn_radiation_wavelength 0.71073
_diffrn_reflns_av_R_equivalents 0.0756
_diffrn_reflns_av_sigmaI/netI 0.0584
_diffrn_reflns_limit_h_max 14
_diffrn_reflns_limit_h_min -18
_diffrn_reflns_limit_k_max 12
_diffrn_reflns_limit_k_min -11
_diffrn_reflns_limit_l_max 21
_diffrn_reflns_limit_l_min -21
_diffrn_reflns_number 13665
_diffrn_reflns_theta_full 27.52
_diffrn_reflns_theta_max 27.52
_diffrn_reflns_theta_min 2.48
_exptl_absorpt_coefficient_mu 11.404
_exptl_absorpt_correction_T_max 1.0000
_exptl_absorpt_correction_T_min 0.6894
_exptl_absorpt_correction_type numerical
_exptl_absorpt_process_details Face-indexed
_exptl_crystal_colour colorless
_exptl_crystal_density_diffrn 3.779
_exptl_crystal_density_method 'not measured'
_exptl_crystal_description block
_exptl_crystal_F_000 2528
_exptl_crystal_size_max 0.133
_exptl_crystal_size_mid 0.123
_exptl_crystal_size_min 0.05
_refine_diff_density_max 1.078
_refine_diff_density_min -1.283
_refine_diff_density_rms 0.256
_refine_ls_extinction_coef 0.00034(5)
_refine_ls_extinction_expression Fc^*^=kFc[1+0.001xFc^2^\l^3^/sin(2\q)]^-1/4^
_refine_ls_extinction_method SHELXL
_refine_ls_goodness_of_fit_ref 1.030
_refine_ls_matrix_type full
_refine_ls_number_parameters 182
_refine_ls_number_reflns 2729
_refine_ls_number_restraints 0
_refine_ls_restrained_S_all 1.030
_refine_ls_R_factor_all 0.0664
_refine_ls_R_factor_gt 0.0394
_refine_ls_shift/su_max 0.001
_refine_ls_shift/su_mean 0.000
_refine_ls_structure_factor_coef Fsqd
_refine_ls_weighting_details 'calc w=1/[\s^2^(Fo^2^)+(0.0343P)^2^+0.0000P] where P=(Fo^2^+2Fc^2^)/3'
_refine_ls_weighting_scheme calc
_refine_ls_wR_factor_gt 0.0825
_refine_ls_wR_factor_ref 0.0950
_reflns_number_gt 1923
_reflns_number_total 2729
_reflns_threshold_expression >2sigma(I)
_cod_data_source_file c7qi00548b2.cif
_cod_data_source_block 11
_cod_depositor_comments
;
The following automatic conversions were performed:

data item '_symmetry_cell_setting' value 'Orthorhombic' was changed
to 'orthorhombic' in accordance with the
/home/saulius/struct/COD-crude-data/automatic-downloads/DataCite-retrospective/RSC/depositions/lib/dictionaries/cif_core.dic
dictionary named 'cif_core.dic' version 2.4.2 last updated on
2011-04-26.

Automatic conversion script
Id: cif_fix_values 6909 2019-04-08 15:41:33Z antanas 
;
_cod_original_sg_symbol_H-M 'Pbca '
_cod_database_code 4349780

loop_
_symmetry_equiv_pos_as_xyz
'x, y, z'
'-x+1/2, -y, z+1/2'
'-x, y+1/2, -z+1/2'
'x+1/2, -y+1/2, -z'
'-x, -y, -z'
'x-1/2, y, -z-1/2'
'x, -y-1/2, z-1/2'
'-x-1/2, y-1/2, z'

loop_
_atom_site_label
_atom_site_type_symbol
_atom_site_fract_x
_atom_site_fract_y
_atom_site_fract_z
_atom_site_U_iso_or_equiv
_atom_site_adp_type
_atom_site_occupancy
_atom_site_symmetry_multiplicity
_atom_site_calc_flag
Cs1 Cs 0.74913(3) -0.11460(5) 0.92092(4) 0.03311(17) Uani 1 1 d
Zn4 Zn 0.85471(5) 0.12895(7) 0.72562(5) 0.0134(2) Uani 1 1 d
Zn1 Zn 1.04734(6) -0.14782(8) 0.91180(5) 0.0141(2) Uani 1 1 d
Zn3 Zn 0.63364(5) 0.11583(7) 0.69421(5) 0.0129(2) Uani 1 1 d
Zn2 Zn 0.43194(6) -0.14220(7) 0.94397(5) 0.0143(2) Uani 1 1 d
P3 P 0.75650(12) -0.11977(17) 0.65731(11) 0.0118(4) Uani 1 1 d
P1 P 0.94516(12) 0.12857(17) 0.89455(11) 0.0118(4) Uani 1 1 d
P2 P 0.54502(12) 0.10929(17) 0.87473(10) 0.0119(4) Uani 1 1 d
O1 O 0.6156(3) 0.1076(5) 0.8066(3) 0.0215(12) Uani 1 1 d
O2 O 0.8767(3) 0.1846(4) 0.8339(3) 0.0166(11) Uani 1 1 d
O3 O 1.0430(3) 0.1909(5) 0.8811(3) 0.0164(11) Uani 1 1 d
O4 O 0.9118(3) 0.1689(5) 0.9784(3) 0.0219(12) Uani 1 1 d
O5 O 0.5278(3) -0.0298(5) 0.9063(3) 0.0234(12) Uani 1 1 d
O6 O 0.7523(3) -0.2718(4) 0.6763(3) 0.0143(10) Uani 1 1 d
O7 O 0.8036(3) -0.0478(4) 0.7275(3) 0.0186(11) Uani 1 1 d
O8 O 0.8051(3) -0.0972(5) 0.5771(3) 0.0196(11) Uani 1 1 d
O9 O 0.9538(3) -0.0212(5) 0.8833(3) 0.0254(13) Uani 1 1 d
O10 O 0.5786(3) 0.2006(5) 0.9437(3) 0.0175(11) Uani 1 1 d
O11 O 0.4534(3) 0.1780(4) 0.8475(3) 0.0170(11) Uani 1 1 d
O12 O 0.6558(3) -0.0679(4) 0.6510(3) 0.0122(10) Uani 1 1 d

loop_
_atom_site_aniso_label
_atom_site_aniso_U_11
_atom_site_aniso_U_22
_atom_site_aniso_U_33
_atom_site_aniso_U_23
_atom_site_aniso_U_13
_atom_site_aniso_U_12
Cs1 0.0185(3) 0.0303(3) 0.0506(4) -0.0013(3) -0.0020(2) -0.0024(2)
Zn4 0.0113(4) 0.0146(4) 0.0142(4) 0.0002(3) -0.0014(3) -0.0008(3)
Zn1 0.0148(4) 0.0139(4) 0.0136(4) -0.0002(3) -0.0002(3) 0.0014(3)
Zn3 0.0105(4) 0.0135(4) 0.0147(4) 0.0003(3) -0.0001(3) 0.0000(3)
Zn2 0.0133(4) 0.0140(4) 0.0156(4) 0.0000(3) -0.0008(3) 0.0007(3)
P3 0.0091(9) 0.0123(9) 0.0140(9) 0.0014(7) 0.0010(7) 0.0003(7)
P1 0.0088(9) 0.0141(9) 0.0124(9) 0.0001(7) 0.0004(7) 0.0009(7)
P2 0.0090(9) 0.0132(9) 0.0134(9) 0.0002(7) -0.0001(7) 0.0004(7)
O1 0.023(3) 0.030(3) 0.012(3) -0.001(2) 0.007(2) 0.001(2)
O2 0.021(3) 0.017(3) 0.011(2) 0.000(2) -0.005(2) 0.008(2)
O3 0.015(3) 0.017(3) 0.017(3) -0.007(2) 0.003(2) -0.0034(19)
O4 0.014(3) 0.035(3) 0.016(3) 0.002(2) 0.001(2) -0.001(2)
O5 0.014(3) 0.017(3) 0.039(3) 0.007(2) 0.004(2) 0.002(2)
O6 0.010(3) 0.013(2) 0.020(3) -0.001(2) 0.006(2) 0.0017(18)
O7 0.018(3) 0.016(3) 0.021(3) 0.000(2) -0.009(2) -0.004(2)
O8 0.015(3) 0.025(3) 0.019(3) 0.009(2) 0.007(2) 0.002(2)
O9 0.013(3) 0.018(3) 0.045(3) 0.002(2) -0.006(2) 0.001(2)
O10 0.023(3) 0.018(3) 0.011(3) -0.001(2) -0.004(2) -0.004(2)
O11 0.016(3) 0.009(2) 0.026(3) -0.003(2) -0.004(2) 0.0044(18)
O12 0.007(2) 0.009(2) 0.021(3) 0.0021(19) -0.001(2) 0.0011(17)

loop_
_atom_type_symbol
_atom_type_description
_atom_type_scat_dispersion_real
_atom_type_scat_dispersion_imag
_atom_type_scat_source
O O 0.0106 0.0060 'International Tables Vol C Tables 4.2.6.8 and 6.1.1.4'
P P 0.1023 0.0942 'International Tables Vol C Tables 4.2.6.8 and 6.1.1.4'
Zn Zn 0.2839 1.4301 'International Tables Vol C Tables 4.2.6.8 and 6.1.1.4'
Cs Cs -0.3680 2.1192 'International Tables Vol C Tables 4.2.6.8 and 6.1.1.4'

loop_
_geom_angle_atom_site_label_1
_geom_angle_atom_site_label_2
_geom_angle_atom_site_label_3
_geom_angle
_geom_angle_site_symmetry_1
_geom_angle_site_symmetry_3
O2 Cs1 O10 98.15(15) 8_755 8_755
O2 Cs1 O9 131.16(13) 8_755 .
O10 Cs1 O9 56.79(14) 8_755 .
O2 Cs1 O4 44.57(13) 8_755 8_755
O10 Cs1 O4 98.00(15) 8_755 8_755
O9 Cs1 O4 154.79(13) . 8_755
O2 Cs1 O5 63.97(14) 8_755 .
O10 Cs1 O5 158.21(12) 8_755 .
O9 Cs1 O5 144.31(13) . .
O4 Cs1 O5 60.71(13) 8_755 .
O2 Cs1 O7 80.09(12) 8_755 .
O10 Cs1 O7 92.53(12) 8_755 .
O9 Cs1 O7 62.27(12) . .
O4 Cs1 O7 124.53(12) 8_755 .
O5 Cs1 O7 96.19(12) . .
O2 Cs1 O8 128.30(13) 8_755 2_655
O10 Cs1 O8 117.38(12) 8_755 2_655
O9 Cs1 O8 100.27(13) . 2_655
O4 Cs1 O8 91.73(13) 8_755 2_655
O5 Cs1 O8 70.99(12) . 2_655
O7 Cs1 O8 130.07(13) . 2_655
O2 Cs1 O1 80.68(15) 8_755 .
O10 Cs1 O1 151.89(12) 8_755 .
O9 Cs1 O1 102.98(14) . .
O4 Cs1 O1 100.39(14) 8_755 .
O5 Cs1 O1 42.71(11) . .
O7 Cs1 O1 59.48(12) . .
O8 Cs1 O1 83.20(13) 2_655 .
O2 Cs1 O2 129.07(15) 8_755 .
O10 Cs1 O2 97.12(14) 8_755 .
O9 Cs1 O2 40.45(11) . .
O4 Cs1 O2 164.43(11) 8_755 .
O5 Cs1 O2 103.88(12) . .
O7 Cs1 O2 50.92(10) . .
O8 Cs1 O2 84.56(13) 2_655 .
O1 Cs1 O2 64.19(13) . .
O2 Cs1 P1 21.91(9) 8_755 8_755
O10 Cs1 P1 101.64(13) 8_755 8_755
O9 Cs1 P1 149.52(10) . 8_755
O4 Cs1 P1 23.02(9) 8_755 8_755
O5 Cs1 P1 57.06(11) . 8_755
O7 Cs1 P1 101.52(9) . 8_755
O8 Cs1 P1 109.39(10) 2_655 8_755
O1 Cs1 P1 87.73(11) . 8_755
O2 Cs1 P1 147.43(8) . 8_755
O2 Cs1 P2 84.51(12) 8_755 8_755
O10 Cs1 P2 18.55(9) 8_755 8_755
O9 Cs1 P2 59.17(11) . 8_755
O4 Cs1 P2 96.98(12) 8_755 8_755
O5 Cs1 P2 148.47(9) . 8_755
O7 Cs1 P2 77.82(9) . 8_755
O8 Cs1 P2 135.87(9) 2_655 8_755
O1 Cs1 P2 136.51(9) . 8_755
O2 Cs1 P2 96.19(11) . 8_755
P1 Cs1 P2 93.41(10) 8_755 8_755
O2 Cs1 Zn2 103.84(12) 8_755 4_547
O10 Cs1 Zn2 25.44(9) 8_755 4_547
O9 Cs1 Zn2 71.75(11) . 4_547
O4 Cs1 Zn2 85.05(11) 8_755 4_547
O5 Cs1 Zn2 142.08(9) . 4_547
O7 Cs1 Zn2 117.84(9) . 4_547
O8 Cs1 Zn2 96.13(11) 2_655 4_547
O1 Cs1 Zn2 174.53(8) . 4_547
O2 Cs1 Zn2 110.35(10) . 4_547
P1 Cs1 Zn2 97.60(8) 8_755 4_547
P2 Cs1 Zn2 42.27(6) 8_755 4_547
O2 Zn4 O7 108.8(2) . .
O2 Zn4 O11 112.7(2) . 6_657
O7 Zn4 O11 122.0(2) . 6_657
O2 Zn4 O6 111.3(2) . 8_765
O7 Zn4 O6 99.52(19) . 8_765
O11 Zn4 O6 101.1(2) 6_657 8_765
O2 Zn4 Cs1 36.39(14) . 8_765
O7 Zn4 Cs1 113.39(15) . 8_765
O11 Zn4 Cs1 124.16(15) 6_657 8_765
O6 Zn4 Cs1 75.00(15) 8_765 8_765
O4 Zn1 O9 121.6(2) 5_757 .
O4 Zn1 O11 113.4(2) 5_757 8_755
O9 Zn1 O11 115.9(2) . 8_755
O4 Zn1 O12 106.4(2) 5_757 6_657
O9 Zn1 O12 99.3(2) . 6_657
O11 Zn1 O12 94.42(18) 8_755 6_657
O4 Zn1 O10 87.66(19) 5_757 8_755
O9 Zn1 O10 86.3(2) . 8_755
O11 Zn1 O10 64.80(17) 8_755 8_755
O12 Zn1 O10 158.59(17) 6_657 8_755
O4 Zn1 P2 104.69(16) 5_757 8_755
O9 Zn1 P2 100.46(17) . 8_755
O11 Zn1 P2 32.28(13) 8_755 8_755
O12 Zn1 P2 126.09(13) 6_657 8_755
O10 Zn1 P2 32.71(11) 8_755 8_755
O1 Zn3 O3 123.3(2) . 6_557
O1 Zn3 O12 109.5(2) . .
O3 Zn3 O12 103.69(19) 6_557 .
O1 Zn3 O6 106.5(2) . 8_765
O3 Zn3 O6 104.0(2) 6_557 8_765
O12 Zn3 O6 109.23(19) . 8_765
O5 Zn2 O8 120.2(2) . 6_557
O5 Zn2 O10 123.2(2) . 5_657
O8 Zn2 O10 99.6(2) 6_557 5_657
O5 Zn2 O3 101.3(2) . 8_755
O8 Zn2 O3 106.08(19) 6_557 8_755
O10 Zn2 O3 104.7(2) 5_657 8_755
O5 Zn2 Cs1 167.00(16) . 4_447
O8 Zn2 Cs1 68.38(16) 6_557 4_447
O10 Zn2 Cs1 43.78(14) 5_657 4_447
O3 Zn2 Cs1 84.46(15) 8_755 4_447
O5 Zn2 Cs1 105.13(17) . 5_657
O8 Zn2 Cs1 50.86(14) 6_557 5_657
O10 Zn2 Cs1 68.94(15) 5_657 5_657
O3 Zn2 Cs1 151.61(14) 8_755 5_657
Cs1 Zn2 Cs1 71.99(8) 4_447 5_657
O8 P3 O7 112.4(3) . .
O8 P3 O12 109.2(3) . .
O7 P3 O12 108.3(3) . .
O8 P3 O6 109.9(3) . .
O7 P3 O6 109.2(3) . .
O12 P3 O6 107.7(2) . .
O2 P1 O4 106.9(3) . .
O2 P1 O9 109.9(3) . .
O4 P1 O9 113.6(3) . .
O2 P1 O3 110.6(3) . .
O4 P1 O3 108.1(3) . .
O9 P1 O3 107.7(3) . .
O2 P1 Cs1 49.11(18) . 8_765
O4 P1 Cs1 59.0(2) . 8_765
O9 P1 Cs1 137.5(2) . 8_765
O3 P1 Cs1 114.4(2) . 8_765
O5 P2 O1 110.8(3) . .
O5 P2 O10 110.4(3) . .
O1 P2 O10 109.8(3) . .
O5 P2 O11 111.5(3) . .
O1 P2 O11 111.5(3) . .
O10 P2 O11 102.6(3) . .
O5 P2 Zn1 129.7(2) . 8_765
O1 P2 Zn1 119.0(2) . 8_765
O10 P2 Zn1 58.74(19) . 8_765
O11 P2 Zn1 44.27(17) . 8_765
O5 P2 Cs1 132.3(2) . 8_765
O1 P2 Cs1 70.0(2) . 8_765
O10 P2 Cs1 40.39(18) . 8_765
O11 P2 Cs1 111.8(2) . 8_765
Zn1 P2 Cs1 74.19(9) 8_765 8_765
P2 O1 Zn3 145.6(3) . .
P2 O1 Cs1 89.0(2) . .
Zn3 O1 Cs1 118.8(2) . .
P1 O2 Zn4 128.3(3) . .
P1 O2 Cs1 109.0(2) . 8_765
Zn4 O2 Cs1 122.1(2) . 8_765
P1 O2 Cs1 77.2(2) . .
Zn4 O2 Cs1 92.28(17) . .
Cs1 O2 Cs1 93.02(14) 8_765 .
P1 O3 Zn3 122.9(3) . 6_657
P1 O3 Zn2 115.2(3) . 8_765
Zn3 O3 Zn2 121.8(2) 6_657 8_765
P1 O4 Zn1 137.0(3) . 5_757
P1 O4 Cs1 98.0(2) . 8_765
Zn1 O4 Cs1 123.9(2) 5_757 8_765
P2 O5 Zn2 141.6(3) . .
P2 O5 Cs1 95.9(2) . .
Zn2 O5 Cs1 122.1(2) . .
P3 O6 Zn4 126.5(2) . 8_755
P3 O6 Zn3 122.8(2) . 8_755
Zn4 O6 Zn3 107.2(2) 8_755 8_755
P3 O7 Zn4 126.7(3) . .
P3 O7 Cs1 121.4(2) . .
Zn4 O7 Cs1 106.91(17) . .
P3 O8 Zn2 124.5(3) . 6_657
P3 O8 Cs1 129.8(2) . 2_654
Zn2 O8 Cs1 103.30(17) 6_657 2_654
P1 O9 Zn1 133.2(3) . .
P1 O9 Cs1 101.0(2) . .
Zn1 O9 Cs1 114.8(2) . .
P2 O10 Zn2 119.8(3) . 5_657
P2 O10 Zn1 88.6(2) . 8_765
Zn2 O10 Zn1 109.5(2) 5_657 8_765
P2 O10 Cs1 121.1(2) . 8_765
Zn2 O10 Cs1 110.78(18) 5_657 8_765
Zn1 O10 Cs1 101.71(17) 8_765 8_765
P2 O11 Zn4 134.1(3) . 6_557
P2 O11 Zn1 103.4(2) . 8_765
Zn4 O11 Zn1 122.5(2) 6_557 8_765
P3 O12 Zn3 115.8(2) . .
P3 O12 Zn1 128.7(3) . 6_557
Zn3 O12 Zn1 114.6(2) . 6_557

loop_
_geom_bond_atom_site_label_1
_geom_bond_atom_site_label_2
_geom_bond_distance
_geom_bond_site_symmetry_2
Cs1 O2 3.069(5) 8_755
Cs1 O10 3.130(5) 8_755
Cs1 O9 3.170(6) .
Cs1 O4 3.322(6) 8_755
Cs1 O5 3.325(6) .
Cs1 O7 3.346(6) .
Cs1 O8 3.423(5) 2_655
Cs1 O1 3.498(5) .
Cs1 O2 3.802(6) .
Cs1 P1 3.839(3) 8_755
Cs1 P2 4.138(4) 8_755
Cs1 Zn2 4.230(3) 4_547
Zn4 O2 1.894(5) .
Zn4 O7 1.920(5) .
Zn4 O11 1.931(5) 6_657
Zn4 O6 2.012(5) 8_765
Zn4 Cs1 4.380(3) 8_765
Zn1 O4 1.913(5) 5_757
Zn1 O9 1.915(5) .
Zn1 O11 2.041(5) 8_755
Zn1 O12 2.044(5) 6_657
Zn1 O10 2.431(5) 8_755
Zn1 P2 2.844(3) 8_755
Zn3 O1 1.869(5) .
Zn3 O3 1.956(5) 6_557
Zn3 O12 2.000(5) .
Zn3 O6 2.021(5) 8_765
Zn2 O5 1.893(5) .
Zn2 O8 1.923(5) 6_557
Zn2 O10 1.944(5) 5_657
Zn2 O3 1.999(5) 8_755
Zn2 Cs1 4.230(3) 4_447
Zn2 Cs1 4.295(3) 5_657
P3 O8 1.514(5) .
P3 O7 1.523(5) .
P3 O12 1.552(5) .
P3 O6 1.557(5) .
P1 O2 1.515(5) .
P1 O4 1.516(5) .
P1 O9 1.517(5) .
P1 O3 1.565(5) .
P1 Cs1 3.839(3) 8_765
P2 O5 1.508(5) .
P2 O1 1.517(5) .
P2 O10 1.537(5) .
P2 O11 1.562(5) .
P2 Zn1 2.844(3) 8_765
P2 Cs1 4.138(4) 8_765
O2 Cs1 3.069(5) 8_765
O3 Zn3 1.956(5) 6_657
O3 Zn2 1.999(5) 8_765
O4 Zn1 1.913(5) 5_757
O4 Cs1 3.322(5) 8_765
O6 Zn4 2.012(5) 8_755
O6 Zn3 2.021(5) 8_755
O8 Zn2 1.923(5) 6_657
O8 Cs1 3.423(5) 2_654
O10 Zn2 1.944(5) 5_657
O10 Zn1 2.431(5) 8_765
O10 Cs1 3.130(5) 8_765
O11 Zn4 1.931(5) 6_557
O11 Zn1 2.041(5) 8_765
O12 Zn1 2.044(5) 6_557
